data_7012950
loop_
_publ_author_name
'Lassahn, Paul-Gerhard'
'Lozan, Vasile'
'Wu, Biao'
'Weller, Andrew S.'
'Janiak, Christoph'

_publ_section_title
;
 Dihalogeno(diphosphane)metal(II) complexes (metal = Co, Ni, Pd) as
 pre-catalysts for the vinyl/addition polymerization of norbornene --
 elucidation of the activation process with B(C6F5)3/AlEt3 or
 Ag[closo-1-CB11H12] and evidence for the in situ formation of
 &#x201C;naked&#x201D; Pd2+ as a highly active species
;
_journal_coden_ASTM DTARAF
_journal_issue 23
_journal_name_full 'Dalton Transactions'
_journal_page_first 4437
_journal_page_last 4450
_journal_paper_doi 10.1039/b302937a
_journal_year 2003
_chemical_formula_moiety 'Pd{Ph2P(CH2)2PPh2}2, 2[CB11H11Cl], 3CH2Cl2'
_chemical_formula_sum 'C57 H75 B22 Cl8 P4 Pd'
_chemical_formula_weight 1511.89
_chemical_name_systematic
; 
[Bis(1,2-(diphenylphosphino)ethane)palladium(II)]-
di(chloro-1-carbadodecaboranyl)-tris methylene chloride  
;
_space_group_IT_number 12
_symmetry_cell_setting monoclinic
_symmetry_space_group_name_Hall '-C 2y'
_symmetry_space_group_name_H-M 'C 1 2/m 1'
_atom_sites_solution_hydrogens geom
_atom_sites_solution_primary direct
_atom_sites_solution_secondary difmap
_audit_creation_method SHELXL-97
_cell_angle_alpha 90.00
_cell_angle_beta 119.1590(10)
_cell_angle_gamma 90.00
_cell_formula_units_Z 2
_cell_length_a 19.7500(15)
_cell_length_b 16.0288(12)
_cell_length_c 13.7704(11)
_cell_measurement_temperature 213(2)
_cell_volume 3806.8(5)
_computing_cell_refinement 'Bruker SMART'
_computing_data_collection 'Bruker SMART'
_computing_data_reduction 'Bruker SHELXTL'
_computing_structure_refinement 'SHELXL-97 (Sheldrick, 1997)'
_computing_structure_solution 'SHELXS-97 (Sheldrick, 1990)'
_diffrn_ambient_temperature 213(2)
_diffrn_measured_fraction_theta_full 0.962
_diffrn_measured_fraction_theta_max 0.962
_diffrn_measurement_device_type 'Bruker AXS CCD'
_diffrn_measurement_method '\w scan'
_diffrn_radiation_monochromator graphite
_diffrn_radiation_source 'fine-focus sealed tube'
_diffrn_radiation_type MoK\a
_diffrn_radiation_wavelength 0.71073
_diffrn_reflns_av_R_equivalents 0.0182
_diffrn_reflns_av_sigmaI/netI 0.0277
_diffrn_reflns_limit_h_max 24
_diffrn_reflns_limit_h_min -24
_diffrn_reflns_limit_k_max 21
_diffrn_reflns_limit_k_min -14
_diffrn_reflns_limit_l_max 17
_diffrn_reflns_limit_l_min -18
_diffrn_reflns_number 11893
_diffrn_reflns_theta_full 28.32
_diffrn_reflns_theta_max 28.32
_diffrn_reflns_theta_min 1.98
_exptl_absorpt_coefficient_mu 0.645
_exptl_absorpt_correction_T_max 0.9383
_exptl_absorpt_correction_T_min 0.8928
_exptl_absorpt_correction_type multi-scan
_exptl_absorpt_process_details SADABS
_exptl_crystal_colour brown
_exptl_crystal_density_diffrn 1.319
_exptl_crystal_density_method 'not measured'
_exptl_crystal_description isometric
_exptl_crystal_F_000 1538
_exptl_crystal_size_max 0.18
_exptl_crystal_size_mid 0.10
_exptl_crystal_size_min 0.10
_refine_diff_density_max 0.483
_refine_diff_density_min -0.469
_refine_diff_density_rms 0.064
_refine_ls_extinction_method none
_refine_ls_goodness_of_fit_ref 1.042
_refine_ls_hydrogen_treatment mixed
_refine_ls_matrix_type full
_refine_ls_number_parameters 224
_refine_ls_number_reflns 4726
_refine_ls_number_restraints 0
_refine_ls_restrained_S_all 1.042
_refine_ls_R_factor_all 0.0549
_refine_ls_R_factor_gt 0.0418
_refine_ls_shift/su_max 0.001
_refine_ls_shift/su_mean 0.000
_refine_ls_structure_factor_coef Fsqd
_refine_ls_weighting_details 'calc w=1/[\s^2^(Fo^2^)+(0.0815P)^2^+0.3305P] where P=(Fo^2^+2Fc^2^)/3'
_refine_ls_weighting_scheme calc
_refine_ls_wR_factor_gt 0.1181
_refine_ls_wR_factor_ref 0.1274
_reflns_number_gt 3808
_reflns_number_total 4726
_reflns_threshold_expression >2sigma(I)
_cod_data_source_file b302937a.txt
_cod_data_source_block lassb
_cod_depositor_comments
;
The following automatic conversions were performed:
'_exptl_absorpt_correction_type' value 'Multi-scan' changed to
'multi-scan' according to
'/home/saulius/struct/CIF-dictionaries/cif_core.dic' dictionary named
'cif_core.dic' version 2.4.1 from 2010-06-29.

Automatic conversion script
Id: cif_fix_enum 1527 2010-12-29 10:47:43Z saulius 
;
_cod_original_sg_symbol_H-M C2/m
_cod_database_code 7012950

loop_
_symmetry_equiv_pos_as_xyz
'x, y, z'
'-x, y, -z'
'x+1/2, y+1/2, z'
'-x+1/2, y+1/2, -z'
'-x, -y, -z'
'x, -y, z'
'-x+1/2, -y+1/2, -z'
'x+1/2, -y+1/2, z'

loop_
_atom_site_label
_atom_site_type_symbol
_atom_site_fract_x
_atom_site_fract_y
_atom_site_fract_z
_atom_site_U_iso_or_equiv
_atom_site_adp_type
_atom_site_occupancy
_atom_site_symmetry_multiplicity
_atom_site_calc_flag
_atom_site_refinement_flags
_atom_site_disorder_assembly
_atom_site_disorder_group
Pd Pd 0.0000 0.0000 0.0000 0.03800(12) Uani 1 4 d S . .
P P -0.03716(4) 0.09583(4) -0.14584(5) 0.05094(18) Uani 1 1 d . . .
C1 C -0.0223(3) 0.0416(2) -0.2516(3) 0.1119(18) Uani 1 1 d . . .
H1A H -0.0629 0.0603 -0.3248 0.134 Uiso 1 1 calc R . .
H1B H 0.0274 0.0603 -0.2436 0.134 Uiso 1 1 calc R . .
C3 C 0.01282(15) 0.19501(18) -0.1248(2) 0.0549(6) Uani 1 1 d . . .
C4 C 0.0890(2) 0.1948(3) -0.1026(3) 0.0889(11) Uani 1 1 d . . .
H4A H 0.1143 0.1443 -0.0992 0.107 Uiso 1 1 calc R . .
C5 C 0.1279(2) 0.2714(4) -0.0852(4) 0.1132(17) Uani 1 1 d . . .
H5A H 0.1802 0.2721 -0.0681 0.136 Uiso 1 1 calc R . .
C6 C 0.0910(2) 0.3444(3) -0.0929(3) 0.0971(13) Uani 1 1 d . . .
H6A H 0.1173 0.3953 -0.0824 0.116 Uiso 1 1 calc R . .
C7 C 0.0159(2) 0.3438(2) -0.1159(3) 0.0828(10) Uani 1 1 d . . .
H7A H -0.0098 0.3944 -0.1218 0.098(13) Uiso 1 1 calc R . .
C8 C -0.02311(18) 0.26930(18) -0.1307(2) 0.0643(7) Uani 1 1 d . . .
H8A H -0.0747 0.2696 -0.1449 0.077 Uiso 1 1 calc R . .
C9 C -0.13901(16) 0.11956(16) -0.2132(2) 0.0568(6) Uani 1 1 d . . .
C10 C -0.18245(18) 0.1034(2) -0.1612(3) 0.0757(9) Uani 1 1 d . . .
H10A H -0.1584 0.0806 -0.0892 0.091 Uiso 1 1 calc R . .
C11 C -0.2604(2) 0.1206(3) -0.2143(4) 0.1032(14) Uani 1 1 d . . .
H11A H -0.2890 0.1116 -0.1771 0.124 Uiso 1 1 calc R . .
C12 C -0.2969(3) 0.1506(3) -0.3207(4) 0.1135(16) Uani 1 1 d . . .
H12A H -0.3507 0.1599 -0.3578 0.136 Uiso 1 1 calc R . .
C13 C -0.2546(3) 0.1670(3) -0.3728(4) 0.1173(18) Uani 1 1 d . . .
H13A H -0.2795 0.1890 -0.4453 0.141 Uiso 1 1 calc R . .
C14 C -0.1765(2) 0.1519(2) -0.3210(3) 0.0910(11) Uani 1 1 d . . .
H14A H -0.1482 0.1633 -0.3580 0.109 Uiso 1 1 calc R . .
C1B C -0.2350(3) 0.0000 -0.5850(4) 0.0782(13) Uani 1 2 d S . .
H1 H -0.2367 0.0000 -0.5056 0.094 Uiso 1 2 calc SR . .
B2 B -0.2063(3) 0.0878(3) -0.6264(4) 0.0858(12) Uani 1 1 d . . .
H2 H -0.1875 0.1459 -0.5762 0.103 Uiso 1 1 calc R . .
B3 B -0.1476(3) 0.0000 -0.5854(5) 0.0896(19) Uani 1 2 d S . .
H3 H -0.0904 0.0000 -0.5085 0.107 Uiso 1 2 calc SR . .
B6 B -0.3031(2) 0.0547(3) -0.6952(3) 0.0850(12) Uani 1 1 d . . .
H6 H -0.3493 0.0914 -0.6911 0.102 Uiso 1 1 calc R . .
B7 B -0.1638(2) 0.0543(3) -0.7051(3) 0.0893(13) Uani 1 1 d . . .
H7 H -0.1172 0.0904 -0.7088 0.107 Uiso 1 1 calc R . .
B9 B -0.2612(3) -0.0899(3) -0.7738(3) 0.0802(11) Uani 1 1 d . . .
H9 H -0.2791 -0.1490 -0.8217 0.096 Uiso 1 1 calc R . .
B10 B -0.3216(3) 0.0000 -0.8169(5) 0.0797(16) Uani 1 2 d S . .
H10 H -0.3791 0.0000 -0.8933 0.096 Uiso 1 2 calc SR . .
B12 B -0.2343(3) 0.0000 -0.8206(4) 0.0565(10) Uani 1 2 d S . .
Cl1 Cl -0.23121(6) 0.0000 -0.95172(8) 0.0740(3) Uani 1 2 d S . .
Cl2 Cl -0.01929(8) 0.25526(9) -0.41101(10) 0.1199(4) Uani 1 1 d . . .
C27 C 0.0000 0.1969(4) -0.5000 0.115(2) Uani 1 2 d S . .
H27A H -0.0446 0.1608 -0.5444 0.138 Uiso 0.50 1 calc PR . .
H27B H 0.0446 0.1608 -0.4556 0.138 Uiso 0.50 1 calc PR . .
Cl3 Cl -0.5277(6) 0.0000 -0.6725(10) 0.283(4) Uiso 0.50 2 d SP . .
C28 C -0.4329(15) 0.0000 -0.546(2) 0.167(8) Uani 0.50 2 d SP . .
H28A H -0.3987 -0.0316 -0.5424 0.201 Uiso 0.13 1 d P . .
H28B H -0.4143 0.0678 -0.5543 0.201 Uiso 0.13 1 d P . .
Cl4 Cl -0.4936(11) 0.0000 -0.4484(13) 0.364(7) Uiso 0.50 2 d SP . .

loop_
_atom_site_aniso_label
_atom_site_aniso_U_11
_atom_site_aniso_U_22
_atom_site_aniso_U_33
_atom_site_aniso_U_23
_atom_site_aniso_U_13
_atom_site_aniso_U_12
Pd 0.03514(18) 0.0473(2) 0.03051(17) 0.000 0.01521(13) 0.000
P 0.0676(4) 0.0516(4) 0.0395(3) 0.0076(3) 0.0307(3) 0.0133(3)
C1 0.236(6) 0.0647(19) 0.099(3) 0.0239(18) 0.133(4) 0.043(3)
C3 0.0596(14) 0.0646(16) 0.0455(13) 0.0138(11) 0.0295(11) 0.0074(12)
C4 0.0674(19) 0.108(3) 0.100(3) 0.045(2) 0.0472(19) 0.0235(19)
C5 0.0590(19) 0.159(4) 0.116(3) 0.055(3) 0.038(2) -0.005(2)
C6 0.084(2) 0.103(3) 0.088(3) 0.013(2) 0.029(2) -0.029(2)
C7 0.093(2) 0.069(2) 0.088(2) -0.0055(18) 0.045(2) -0.0146(19)
C8 0.0666(16) 0.0618(17) 0.0682(18) -0.0027(13) 0.0358(14) -0.0032(13)
C9 0.0626(15) 0.0483(14) 0.0425(13) 0.0003(11) 0.0123(11) -0.0006(12)
C10 0.0674(18) 0.088(2) 0.0620(18) 0.0067(16) 0.0243(15) 0.0196(16)
C11 0.072(2) 0.117(4) 0.114(3) 0.008(3) 0.040(2) 0.023(2)
C12 0.067(2) 0.099(3) 0.116(4) 0.014(3) -0.001(2) 0.015(2)
C13 0.086(3) 0.118(4) 0.082(3) 0.034(3) -0.010(2) -0.005(3)
C14 0.084(2) 0.099(3) 0.0572(18) 0.0237(18) 0.0080(16) -0.006(2)
C1B 0.082(3) 0.098(4) 0.061(3) 0.000 0.040(2) 0.000
B2 0.111(3) 0.087(3) 0.070(2) -0.022(2) 0.052(2) -0.023(2)
B3 0.064(3) 0.149(6) 0.050(3) 0.000 0.024(2) 0.000
B6 0.081(2) 0.115(3) 0.071(2) 0.013(2) 0.046(2) 0.031(2)
B7 0.077(2) 0.138(4) 0.0563(19) -0.021(2) 0.0354(18) -0.042(2)
B9 0.108(3) 0.072(2) 0.069(2) -0.0070(18) 0.049(2) -0.014(2)
B10 0.050(2) 0.124(5) 0.059(3) 0.000 0.022(2) 0.000
B12 0.052(2) 0.071(3) 0.046(2) 0.000 0.0236(18) 0.000
Cl1 0.0723(6) 0.1042(9) 0.0497(5) 0.000 0.0331(5) 0.000
Cl2 0.1405(10) 0.1318(10) 0.0907(7) -0.0008(7) 0.0590(7) -0.0016(8)
C27 0.140(6) 0.087(4) 0.123(5) 0.000 0.068(5) 0.000
C28 0.22(2) 0.092(11) 0.24(2) 0.000 0.15(2) 0.000

loop_
_atom_type_symbol
_atom_type_description
_atom_type_scat_dispersion_real
_atom_type_scat_dispersion_imag
_atom_type_scat_source
C C 0.0033 0.0016 'International Tables Vol C Tables 4.2.6.8 and 6.1.1.4'
H H 0.0000 0.0000 'International Tables Vol C Tables 4.2.6.8 and 6.1.1.4'
B B 0.0013 0.0007 'International Tables Vol C Tables 4.2.6.8 and 6.1.1.4'
Cl Cl 0.1484 0.1585 'International Tables Vol C Tables 4.2.6.8 and 6.1.1.4'
P P 0.1023 0.0942 'International Tables Vol C Tables 4.2.6.8 and 6.1.1.4'
Pd Pd -0.9988 1.0072 'International Tables Vol C Tables 4.2.6.8 and 6.1.1.4'

loop_
_geom_angle_atom_site_label_1
_geom_angle_atom_site_label_2
_geom_angle_atom_site_label_3
_geom_angle
_geom_angle_site_symmetry_1
_geom_angle_site_symmetry_3
_geom_angle_publ_flag
P Pd P 180.00(3) 2 6 ?
P Pd P 81.88(3) 2 5 ?
P Pd P 98.12(3) 6 5 ?
P Pd P 98.12(3) 2 . ?
P Pd P 81.88(3) 6 . ?
P Pd P 180.00(3) 5 . ?
C9 P C3 106.34(12) . . ?
C9 P C1 105.1(2) . . ?
C3 P C1 104.82(17) . . ?
C9 P Pd 112.67(9) . . ?
C3 P Pd 121.17(8) . . ?
C1 P Pd 105.34(11) . . ?
C1 C1 P 118.23(11) 6 . ?
C1 C1 H1A 107.8 6 . ?
P C1 H1A 107.8 . . ?
C1 C1 H1B 107.8 6 . ?
P C1 H1B 107.8 . . ?
H1A C1 H1B 107.1 . . ?
C8 C3 C4 119.5(3) . . ?
C8 C3 P 121.7(2) . . ?
C4 C3 P 118.7(3) . . ?
C3 C4 C5 118.8(4) . . ?
C3 C4 H4A 120.6 . . ?
C5 C4 H4A 120.6 . . ?
C6 C5 C4 120.7(3) . . ?
C6 C5 H5A 119.6 . . ?
C4 C5 H5A 119.6 . . ?
C5 C6 C7 119.9(4) . . ?
C5 C6 H6A 120.1 . . ?
C7 C6 H6A 120.1 . . ?
C6 C7 C8 120.5(4) . . ?
C6 C7 H7A 119.7 . . ?
C8 C7 H7A 119.7 . . ?
C3 C8 C7 120.5(3) . . ?
C3 C8 H8A 119.7 . . ?
C7 C8 H8A 119.7 . . ?
C10 C9 C14 118.6(3) . . ?
C10 C9 P 120.9(2) . . ?
C14 C9 P 120.5(3) . . ?
C11 C10 C9 120.3(3) . . ?
C11 C10 H10A 119.8 . . ?
C9 C10 H10A 119.8 . . ?
C12 C11 C10 120.6(4) . . ?
C12 C11 H11A 119.7 . . ?
C10 C11 H11A 119.7 . . ?
C13 C12 C11 119.6(4) . . ?
C13 C12 H12A 120.2 . . ?
C11 C12 H12A 120.2 . . ?
C12 C13 C14 121.0(4) . . ?
C12 C13 H13A 119.5 . . ?
C14 C13 H13A 119.5 . . ?
C13 C14 C9 119.9(4) . . ?
C13 C14 H14A 120.0 . . ?
C9 C14 H14A 120.0 . . ?
B6 C1B B6 62.0(4) 6 . ?
B6 C1B B2 61.7(3) 6 6 ?
B6 C1B B2 111.9(3) . 6 ?
B6 C1B B2 111.9(3) 6 . ?
B6 C1B B2 61.7(3) . . ?
B2 C1B B2 110.3(4) 6 . ?
B6 C1B B3 110.8(3) 6 . ?
B6 C1B B3 110.8(3) . . ?
B2 C1B B3 60.5(2) 6 . ?
B2 C1B B3 60.5(2) . . ?
B6 C1B H1 119.2 6 . ?
B6 C1B H1 119.2 . . ?
B2 C1B H1 120.1 6 . ?
B2 C1B H1 120.1 . . ?
B3 C1B H1 120.9 . . ?
C1B B2 B3 60.2(3) . . ?
C1B B2 B7 106.9(3) . . ?
B3 B2 B7 60.4(3) . . ?
C1B B2 B6 58.8(3) . . ?
B3 B2 B6 108.1(3) . . ?
B7 B2 B6 107.4(3) . . ?
C1B B2 B9 106.2(3) . 6 ?
B3 B2 B9 109.1(3) . 6 ?
B7 B2 B9 60.5(2) . 6 ?
B6 B2 B9 59.3(3) . 6 ?
C1B B2 H2 123.1 . . ?
B3 B2 H2 120.7 . . ?
B7 B2 H2 121.8 . . ?
B6 B2 H2 122.4 . . ?
B9 B2 H2 121.9 6 . ?
C1B B3 B2 59.4(2) . 6 ?
C1B B3 B2 59.4(2) . . ?
B2 B3 B2 108.5(4) 6 . ?
C1B B3 B7 106.2(3) . . ?
B2 B3 B7 108.1(3) 6 . ?
B2 B3 B7 60.2(2) . . ?
C1B B3 B7 106.2(3) . 6 ?
B2 B3 B7 60.2(2) 6 6 ?
B2 B3 B7 108.1(3) . 6 ?
B7 B3 B7 59.7(4) . 6 ?
C1B B3 H3 123.4 . . ?
B2 B3 H3 121.3 6 . ?
B2 B3 H3 121.3 . . ?
B7 B3 H3 122.2 . . ?
B7 B3 H3 122.2 6 . ?
C1B B6 B9 108.1(3) . 6 ?
C1B B6 B2 59.5(2) . . ?
B9 B6 B2 61.0(3) 6 . ?
C1B B6 B6 58.98(19) . 6 ?
B9 B6 B6 108.8(2) 6 6 ?
B2 B6 B6 107.6(2) . 6 ?
C1B B6 B10 107.4(3) . . ?
B9 B6 B10 60.9(2) 6 . ?
B2 B6 B10 109.3(3) . . ?
B6 B6 B10 60.21(18) 6 . ?
C1B B6 H6 122.7 . . ?
B9 B6 H6 120.7 6 . ?
B2 B6 H6 121.3 . . ?
B6 B6 H6 122.0 6 . ?
B10 B6 H6 121.2 . . ?
B7 B7 B2 107.9(2) 6 . ?
B7 B7 B3 60.17(18) 6 . ?
B2 B7 B3 59.4(2) . . ?
B7 B7 B12 60.19(19) 6 . ?
B2 B7 B12 107.9(3) . . ?
B3 B7 B12 107.9(3) . . ?
B7 B7 B9 108.7(2) 6 6 ?
B2 B7 B9 60.5(3) . 6 ?
B3 B7 B9 108.3(3) . 6 ?
B12 B7 B9 60.0(2) . 6 ?
B7 B7 H7 121.4 6 . ?
B2 B7 H7 121.9 . . ?
B3 B7 H7 121.9 . . ?
B12 B7 H7 121.8 . . ?
B9 B7 H7 121.1 6 . ?
B6 B9 B12 106.4(3) 6 . ?
B6 B9 B7 106.5(3) 6 6 ?
B12 B9 B7 59.4(2) . 6 ?
B6 B9 B2 59.7(2) 6 6 ?
B12 B9 B2 106.1(3) . 6 ?
B7 B9 B2 59.0(2) 6 6 ?
B6 B9 B10 60.1(3) 6 . ?
B12 B9 B10 59.3(2) . . ?
B7 B9 B10 107.1(3) 6 . ?
B2 B9 B10 107.7(3) 6 . ?
B6 B9 H9 122.4 6 . ?
B12 B9 H9 123.0 . . ?
B7 B9 H9 122.6 6 . ?
B2 B9 H9 122.4 6 . ?
B10 B9 H9 121.8 . . ?
B12 B10 B6 106.1(3) . 6 ?
B12 B10 B6 106.1(3) . . ?
B6 B10 B6 59.6(4) 6 . ?
B12 B10 B9 60.0(2) . 6 ?
B6 B10 B9 106.9(3) 6 6 ?
B6 B10 B9 59.0(2) . 6 ?
B12 B10 B9 60.0(2) . . ?
B6 B10 B9 59.0(2) 6 . ?
B6 B10 B9 106.9(3) . . ?
B9 B10 B9 108.2(4) 6 . ?
B12 B10 H10 122.7 . . ?
B6 B10 H10 122.9 6 . ?
B6 B10 H10 122.9 . . ?
B9 B10 H10 121.8 6 . ?
B9 B10 H10 121.8 . . ?
B10 B12 B7 109.4(3) . 6 ?
B10 B12 B7 109.4(3) . . ?
B7 B12 B7 59.6(4) 6 . ?
B10 B12 B9 60.8(2) . . ?
B7 B12 B9 60.6(3) 6 . ?
B7 B12 B9 108.8(3) . . ?
B10 B12 B9 60.8(2) . 6 ?
B7 B12 B9 108.8(3) 6 6 ?
B7 B12 B9 60.6(3) . 6 ?
B9 B12 B9 109.6(4) . 6 ?
B10 B12 Cl1 122.3(3) . . ?
B7 B12 Cl1 120.0(3) 6 . ?
B7 B12 Cl1 120.0(3) . . ?
B9 B12 Cl1 121.35(19) . . ?
B9 B12 Cl1 121.35(19) 6 . ?
Cl2 C27 Cl2 114.3(4) . 2_554 ?
Cl2 C27 H27A 108.7 . . ?
Cl2 C27 H27A 108.7 2_554 . ?
Cl2 C27 H27B 108.7 . . ?
Cl2 C27 H27B 108.7 2_554 . ?
H27A C27 H27B 107.6 . . ?
Cl4 Cl3 C28 49.1(9) 5_454 . ?
Cl4 C28 Cl3 53.4(11) 5_454 . ?
Cl4 C28 H28A 142.1 5_454 . ?
Cl3 C28 H28A 119.3 . . ?
Cl4 C28 H28B 110.8 5_454 . ?
Cl3 C28 H28B 97.7 . . ?
H28A C28 H28B 107.0 . . ?
Cl4 Cl4 C28 107(2) 5_454 5_454 ?
Cl4 Cl4 Cl3 175(3) 5_454 5_454 ?
C28 Cl4 Cl3 77.5(14) 5_454 5_454 ?

loop_
_geom_bond_atom_site_label_1
_geom_bond_atom_site_label_2
_geom_bond_distance
_geom_bond_site_symmetry_2
_geom_bond_publ_flag
Pd P 2.3442(6) 2 ?
Pd P 2.3442(6) 6 ?
Pd P 2.3442(6) 5 ?
Pd P 2.3442(6) . ?
P C9 1.798(3) . ?
P C3 1.818(3) . ?
P C1 1.837(3) . ?
C1 C1 1.334(7) 6 ?
C1 H1A 0.9800 . ?
C1 H1B 0.9800 . ?
C3 C8 1.368(4) . ?
C3 C4 1.381(4) . ?
C4 C5 1.407(6) . ?
C4 H4A 0.9400 . ?
C5 C6 1.355(6) . ?
C5 H5A 0.9400 . ?
C6 C7 1.358(6) . ?
C6 H6A 0.9400 . ?
C7 C8 1.380(4) . ?
C7 H7A 0.9400 . ?
C8 H8A 0.9400 . ?
C9 C10 1.384(4) . ?
C9 C14 1.396(4) . ?
C10 C11 1.373(5) . ?
C10 H10A 0.9400 . ?
C11 C12 1.368(6) . ?
C11 H11A 0.9400 . ?
C12 C13 1.365(7) . ?
C12 H12A 0.9400 . ?
C13 C14 1.369(6) . ?
C13 H13A 0.9400 . ?
C14 H14A 0.9400 . ?
C1B B6 1.701(6) 6 ?
C1B B6 1.701(6) . ?
C1B B2 1.714(5) 6 ?
C1B B2 1.714(5) . ?
C1B B3 1.728(8) . ?
C1B H1 1.1100 . ?
B2 B3 1.733(6) . ?
B2 B7 1.748(6) . ?
B2 B6 1.752(7) . ?
B2 B9 1.775(6) 6 ?
B2 H2 1.1100 . ?
B3 B2 1.733(6) 6 ?
B3 B7 1.751(6) . ?
B3 B7 1.751(6) 6 ?
B3 H3 1.1100 . ?
B6 B9 1.745(6) 6 ?
B6 B6 1.753(10) 6 ?
B6 B10 1.764(6) . ?
B6 H6 1.1100 . ?
B7 B7 1.742(11) 6 ?
B7 B12 1.751(5) . ?
B7 B9 1.774(7) 6 ?
B7 H7 1.1100 . ?
B9 B6 1.745(6) 6 ?
B9 B12 1.763(5) . ?
B9 B7 1.774(7) 6 ?
B9 B2 1.775(6) 6 ?
B9 B10 1.778(6) . ?
B9 H9 1.1100 . ?
B10 B12 1.750(7) . ?
B10 B6 1.764(6) 6 ?
B10 B9 1.778(6) 6 ?
B10 H10 1.1100 . ?
B12 B7 1.751(5) 6 ?
B12 B9 1.763(5) 6 ?
B12 Cl1 1.836(4) . ?
Cl2 C27 1.725(4) . ?
C27 Cl2 1.725(4) 2_554 ?
C27 H27A 0.9800 . ?
C27 H27B 0.9800 . ?
Cl3 Cl4 1.505(16) 5_454 ?
Cl3 C28 1.83(3) . ?
C28 Cl4 1.42(2) 5_454 ?
C28 H28A 0.8237 . ?
C28 H28B 1.1684 . ?
Cl4 Cl4 1.32(3) 5_454 ?
Cl4 C28 1.42(2) 5_454 ?
Cl4 Cl3 1.505(16) 5_454 ?
